data_4503699
loop_
_publ_author_name
'Lee, Way-Zen'
'Kang, Ya-Lin'
'Wang, Tzu-Li'
'Su, Chan-Cheng'
'Kuo, Ting-Shen'

_publ_section_title
;
 Structural Interconversion Controlled by Hydrogen-Bond Interactions: A
 Mononuclear Copper Triamine Complex and a Polynuclear Copper Triamine
 Sheet
;
_journal_issue 8
_journal_name_full 'Crystal Growth &amp; Design'
_journal_page_first 2614
_journal_paper_doi 10.1021/cg8002977
_journal_volume 8
_journal_year 2008
_chemical_formula_moiety 'C24 H72 Cl4 Cu2 N12 O18'
_chemical_formula_sum 'C24 H72 Cl4 Cu2 N12 O18'
_chemical_formula_weight 1085.82
_chemical_name_systematic
;
 ?
;
_space_group_IT_number 14
_symmetry_cell_setting monoclinic
_symmetry_space_group_name_Hall '-P 2ybc'
_symmetry_space_group_name_H-M 'P 1 21/c 1'
_atom_sites_solution_hydrogens geom
_atom_sites_solution_primary direct
_atom_sites_solution_secondary difmap
_audit_creation_method SHELXL-97
_cell_angle_alpha 90.00
_cell_angle_beta 110.809(16)
_cell_angle_gamma 90.00
_cell_formula_units_Z 2
_cell_length_a 15.061(3)
_cell_length_b 10.0600(14)
_cell_length_c 16.569(4)
_cell_measurement_reflns_used 25
_cell_measurement_temperature 293(2)
_cell_measurement_theta_max 13.33
_cell_measurement_theta_min 9.66
_cell_volume 2346.7(8)
_computing_cell_refinement 'CAD4 Express (Enraf Nonius, 1994)'
_computing_data_collection 'CAD4 Express (Enraf Nonius, 1994)'
_computing_data_reduction 'XCAD4 (Harms & Wocadlo, 1995)'
_computing_molecular_graphics 'Ortep-3 for Windows (Farrugia, 1997)'
_computing_publication_material 'WinGX publication routines (Farrugia, 1999)'
_computing_structure_refinement 'SHELXL-97 (Sheldrick, 1997)'
_computing_structure_solution 'SHELXS-97 (Sheldrick, 1997)'
_diffrn_ambient_temperature 293(2)
_diffrn_measured_fraction_theta_full 1.000
_diffrn_measured_fraction_theta_max 1.000
_diffrn_measurement_device_type 'Enraf Nonius TurboCAD4'
_diffrn_measurement_method 'non-profiled omega/2theta scans'
_diffrn_radiation_monochromator graphite
_diffrn_radiation_source 'fine-focus sealed tube'
_diffrn_radiation_type Mok\a
_diffrn_radiation_wavelength 0.70930
_diffrn_reflns_av_R_equivalents 0.0345
_diffrn_reflns_av_sigmaI/netI 0.0795
_diffrn_reflns_limit_h_max 17
_diffrn_reflns_limit_h_min -19
_diffrn_reflns_limit_k_max 12
_diffrn_reflns_limit_k_min 0
_diffrn_reflns_limit_l_max 21
_diffrn_reflns_limit_l_min 0
_diffrn_reflns_number 5287
_diffrn_reflns_theta_full 26.91
_diffrn_reflns_theta_max 26.91
_diffrn_reflns_theta_min 2.41
_diffrn_standards_decay_% 8
_diffrn_standards_interval_time 120
_diffrn_standards_number 3
_exptl_absorpt_coefficient_mu 1.211
_exptl_absorpt_correction_T_max 0.8631
_exptl_absorpt_correction_T_min 0.7165
_exptl_absorpt_correction_type psi-scan
_exptl_absorpt_process_details
;
 ?
;
_exptl_crystal_colour blue
_exptl_crystal_density_diffrn 1.537
_exptl_crystal_density_method 'not measured'
_exptl_crystal_description prism
_exptl_crystal_F_000 1140
_exptl_crystal_size_max 0.36
_exptl_crystal_size_mid 0.32
_exptl_crystal_size_min 0.12
_refine_diff_density_max 0.790
_refine_diff_density_min -0.563
_refine_diff_density_rms 0.092
_refine_ls_extinction_method none
_refine_ls_goodness_of_fit_ref 1.013
_refine_ls_hydrogen_treatment fixed
_refine_ls_matrix_type full
_refine_ls_number_parameters 271
_refine_ls_number_reflns 5105
_refine_ls_number_restraints 0
_refine_ls_restrained_S_all 1.013
_refine_ls_R_factor_all 0.1351
_refine_ls_R_factor_gt 0.0528
_refine_ls_shift/su_max 0.000
_refine_ls_shift/su_mean 0.000
_refine_ls_structure_factor_coef Fsqd
_refine_ls_weighting_details 'calc w=1/[\s^2^(Fo^2^)+(0.0934P)^2^+0.9854P] where P=(Fo^2^+2Fc^2^)/3'
_refine_ls_weighting_scheme calc
_refine_ls_wR_factor_gt 0.1392
_refine_ls_wR_factor_ref 0.1786
_reflns_number_gt 2707
_reflns_number_total 5105
_reflns_threshold_expression >2sigma(I)
_cod_data_source_file cg8002977-file004.cif
_cod_data_source_block 4003
_cod_original_sg_symbol_H-M 'P 21/c'
_cod_database_code 4503699

loop_
_symmetry_equiv_pos_as_xyz
'x, y, z'
'-x, y+1/2, -z+1/2'
'-x, -y, -z'
'x, -y-1/2, z-1/2'

loop_
_atom_site_label
_atom_site_type_symbol
_atom_site_fract_x
_atom_site_fract_y
_atom_site_fract_z
_atom_site_U_iso_or_equiv
_atom_site_adp_type
_atom_site_occupancy
_atom_site_symmetry_multiplicity
_atom_site_calc_flag
_atom_site_refinement_flags
Cu1 Cu 0.24277(4) 0.20211(6) 0.28390(4) 0.03550(19) Uani 1 1 d .
Cl1 Cl 0.48956(10) 0.37597(17) 0.12054(10) 0.0624(4) Uani 1 1 d .
Cl2 Cl 0.07236(12) -0.23913(17) 0.17146(12) 0.0679(5) Uani 1 1 d .
O1 O 0.3927(3) 0.3534(6) 0.0748(4) 0.0988(17) Uani 1 1 d .
O2 O 0.5085(5) 0.5116(6) 0.1333(5) 0.145(3) Uani 1 1 d .
O3 O 0.5126(5) 0.3113(7) 0.2017(4) 0.117(2) Uani 1 1 d .
O4 O 0.5438(6) 0.3186(8) 0.0770(6) 0.160(3) Uani 1 1 d .
O5 O 0.0549(8) -0.3610(7) 0.1985(9) 0.235(6) Uani 1 1 d .
O6 O 0.1678(6) -0.2169(10) 0.2087(7) 0.193(4) Uani 1 1 d .
O7 O 0.0334(7) -0.1479(7) 0.2112(5) 0.159(3) Uani 1 1 d .
O8 O 0.0513(11) -0.2171(19) 0.0924(6) 0.334(10) Uani 1 1 d .
O9 O 0.1731(4) 0.4250(6) 0.4162(5) 0.134(3) Uani 1 1 d .
H9A H 0.2385 0.4516 0.4405 0.161 Uiso 1 1 d R
H9B H 0.1293 0.4516 0.4434 0.161 Uiso 1 1 d R
N1 N 0.3343(4) 0.2827(5) 0.3949(3) 0.0608(13) Uani 1 1 d .
H1A H 0.2995 0.3220 0.4225 0.073 Uiso 1 1 calc R
H1B H 0.3664 0.2156 0.4287 0.073 Uiso 1 1 calc R
N2 N 0.2163(3) 0.3888(4) 0.2295(3) 0.0454(10) Uani 1 1 d .
H2 H 0.1805 0.4310 0.2559 0.055 Uiso 1 1 calc R
N3 N 0.1055(3) 0.1462(5) 0.2148(3) 0.0564(12) Uani 1 1 d .
H3A H 0.1035 0.0569 0.2172 0.068 Uiso 1 1 calc R
H3B H 0.0691 0.1774 0.2434 0.068 Uiso 1 1 calc R
N4 N 0.2579(3) 0.0247(4) 0.3504(3) 0.0489(11) Uani 1 1 d .
H4A H 0.2386 -0.0420 0.3118 0.059 Uiso 1 1 calc R
H4B H 0.3199 0.0119 0.3809 0.059 Uiso 1 1 calc R
N5 N 0.2380(3) -0.3367(5) 0.5047(3) 0.0598(13) Uani 1 1 d .
H5 H 0.1944 -0.3892 0.5082 0.072 Uiso 1 1 calc R
N6 N 0.3332(3) 0.1365(4) 0.2125(3) 0.0430(10) Uani 1 1 d .
H6A H 0.3351 0.2019 0.1761 0.052 Uiso 1 1 calc R
H6B H 0.3926 0.1253 0.2505 0.052 Uiso 1 1 calc R
C1 C 0.4036(5) 0.3792(7) 0.3886(4) 0.0675(17) Uani 1 1 d .
H1C H 0.4427 0.4078 0.4454 0.081 Uiso 1 1 d R
H1D H 0.4427 0.3389 0.3605 0.081 Uiso 1 1 d R
C2 C 0.3549(5) 0.4999(6) 0.3380(5) 0.074(2) Uani 1 1 d .
H2A H 0.3106 0.5360 0.3619 0.089 Uiso 1 1 d R
H2B H 0.4020 0.5657 0.3404 0.089 Uiso 1 1 d R
C3 C 0.3015(5) 0.4739(6) 0.2449(4) 0.0616(16) Uani 1 1 d .
H3C H 0.3441 0.4299 0.2221 0.074 Uiso 1 1 d R
H3D H 0.2833 0.5583 0.2168 0.074 Uiso 1 1 d R
C4 C 0.1587(5) 0.3898(7) 0.1364(4) 0.0653(17) Uani 1 1 d .
H4C H 0.1508 0.4800 0.1161 0.078 Uiso 1 1 d R
H4D H 0.1906 0.3396 0.1056 0.078 Uiso 1 1 d R
C5 C 0.0600(5) 0.3333(7) 0.1142(4) 0.0686(18) Uani 1 1 d .
H5A H 0.0299 0.3709 0.1512 0.082 Uiso 1 1 d R
H5B H 0.0228 0.3529 0.0551 0.082 Uiso 1 1 d R
C6 C 0.0591(5) 0.1840(7) 0.1239(4) 0.0683(17) Uani 1 1 d .
H6C H 0.0917 0.1423 0.0903 0.082 Uiso 1 1 d R
H6D H -0.0056 0.1538 0.1043 0.082 Uiso 1 1 d R
C7 C 0.2043(5) 0.0163(6) 0.4104(4) 0.0596(15) Uani 1 1 d .
H7A H 0.2120 0.0981 0.4420 0.072 Uiso 1 1 d R
H7B H 0.1382 0.0030 0.3771 0.072 Uiso 1 1 d R
C8 C 0.2351(6) -0.0961(6) 0.4773(4) 0.079(2) Uani 1 1 d .
H8A H 0.3012 -0.0865 0.5114 0.095 Uiso 1 1 d R
H8B H 0.1983 -0.0921 0.5141 0.095 Uiso 1 1 d R
C9 C 0.2187(5) -0.2294(6) 0.4381(4) 0.0593(15) Uani 1 1 d .
H9C H 0.2619 -0.2391 0.4076 0.071 Uiso 1 1 d R
H9D H 0.1545 -0.2355 0.3980 0.071 Uiso 1 1 d R
C10 C 0.3366(4) -0.3456(6) 0.5631(4) 0.0616(16) Uani 1 1 d .
H10A H 0.3779 -0.3337 0.5309 0.074 Uiso 1 1 d R
H10B H 0.3494 -0.2780 0.6067 0.074 Uiso 1 1 d R
C11 C 0.3617(4) -0.0206(6) 0.1077(4) 0.0537(14) Uani 1 1 d .
H11A H 0.3510 0.0491 0.0656 0.064 Uiso 1 1 d R
H11B H 0.4272 -0.0201 0.1450 0.064 Uiso 1 1 d R
C12 C 0.3036(4) 0.0125(5) 0.1623(4) 0.0488(13) Uani 1 1 d .
H12A H 0.3085 -0.0581 0.2026 0.059 Uiso 1 1 d R
H12B H 0.2383 0.0246 0.1263 0.059 Uiso 1 1 d R

loop_
_atom_site_aniso_label
_atom_site_aniso_U_11
_atom_site_aniso_U_22
_atom_site_aniso_U_33
_atom_site_aniso_U_23
_atom_site_aniso_U_13
_atom_site_aniso_U_12
Cu1 0.0404(3) 0.0299(3) 0.0394(3) 0.0026(3) 0.0182(2) 0.0000(3)
Cl1 0.0484(8) 0.0704(10) 0.0662(10) -0.0044(8) 0.0178(7) -0.0067(7)
Cl2 0.0628(9) 0.0625(10) 0.0826(11) -0.0197(8) 0.0310(9) -0.0096(8)
O1 0.064(3) 0.110(4) 0.105(4) -0.026(3) 0.008(3) -0.014(3)
O2 0.157(6) 0.070(4) 0.144(6) -0.007(4) -0.025(5) -0.035(4)
O3 0.119(5) 0.138(6) 0.077(4) 0.020(4) 0.013(3) -0.029(4)
O4 0.155(7) 0.182(8) 0.207(8) 0.016(6) 0.143(7) 0.041(6)
O5 0.273(11) 0.075(5) 0.487(19) -0.077(7) 0.295(13) -0.076(6)
O6 0.102(6) 0.203(9) 0.256(11) 0.038(8) 0.042(6) -0.045(6)
O7 0.265(10) 0.095(5) 0.170(7) 0.001(5) 0.141(7) 0.028(6)
O8 0.331(18) 0.58(3) 0.063(5) -0.034(10) 0.036(7) -0.013(17)
O9 0.068(3) 0.136(6) 0.207(7) -0.069(5) 0.059(4) -0.018(3)
N1 0.067(3) 0.062(3) 0.045(3) -0.003(2) 0.010(2) -0.016(3)
N2 0.051(3) 0.039(2) 0.055(3) 0.006(2) 0.029(2) 0.007(2)
N3 0.042(2) 0.055(3) 0.067(3) 0.007(2) 0.013(2) -0.003(2)
N4 0.056(3) 0.036(2) 0.059(3) 0.010(2) 0.026(2) 0.008(2)
N5 0.055(3) 0.044(3) 0.079(3) 0.021(2) 0.021(3) -0.006(2)
N6 0.049(2) 0.035(2) 0.052(3) -0.0063(19) 0.027(2) 0.0013(19)
C1 0.062(4) 0.064(4) 0.071(4) -0.011(3) 0.018(3) -0.021(3)
C2 0.072(4) 0.046(3) 0.122(6) -0.024(4) 0.056(4) -0.022(3)
C3 0.072(4) 0.040(3) 0.089(5) 0.009(3) 0.049(4) -0.005(3)
C4 0.090(5) 0.061(4) 0.050(3) 0.021(3) 0.031(3) 0.020(3)
C5 0.064(4) 0.082(5) 0.049(4) 0.014(3) 0.007(3) 0.022(3)
C6 0.056(4) 0.079(5) 0.060(4) -0.005(3) 0.008(3) 0.007(3)
C7 0.074(4) 0.052(3) 0.061(4) 0.007(3) 0.034(3) -0.002(3)
C8 0.122(6) 0.058(4) 0.074(5) 0.006(4) 0.057(5) -0.005(4)
C9 0.059(4) 0.065(4) 0.053(3) 0.008(3) 0.019(3) 0.003(3)
C10 0.050(3) 0.061(4) 0.077(4) 0.016(3) 0.027(3) -0.012(3)
C11 0.049(3) 0.059(3) 0.060(3) -0.019(3) 0.027(3) -0.004(3)
C12 0.048(3) 0.043(3) 0.061(3) -0.011(3) 0.027(3) 0.001(2)

loop_
_atom_type_symbol
_atom_type_description
_atom_type_scat_dispersion_real
_atom_type_scat_dispersion_imag
_atom_type_scat_source
C C 0.0033 0.0016 'International Tables Vol C Tables 4.2.6.8 and 6.1.1.4'
H H 0.0000 0.0000 'International Tables Vol C Tables 4.2.6.8 and 6.1.1.4'
Cu Cu 0.3201 1.2651 'International Tables Vol C Tables 4.2.6.8 and 6.1.1.4'
N N 0.0061 0.0033 'International Tables Vol C Tables 4.2.6.8 and 6.1.1.4'
Cl Cl 0.1484 0.1585 'International Tables Vol C Tables 4.2.6.8 and 6.1.1.4'
O O 0.0106 0.0060 'International Tables Vol C Tables 4.2.6.8 and 6.1.1.4'

loop_
_geom_angle_atom_site_label_1
_geom_angle_atom_site_label_2
_geom_angle_atom_site_label_3
_geom_angle
_geom_angle_site_symmetry_1
_geom_angle_site_symmetry_3
N1 Cu1 N3 146.9(2) . .
N1 Cu1 N2 89.79(19) . .
N3 Cu1 N2 90.32(18) . .
N1 Cu1 N4 87.20(19) . .
N3 Cu1 N4 87.65(19) . .
N2 Cu1 N4 171.09(17) . .
N1 Cu1 N6 104.82(19) . .
N3 Cu1 N6 108.11(18) . .
N2 Cu1 N6 95.70(16) . .
N4 Cu1 N6 93.18(16) . .
O4 Cl1 O2 111.0(5) . .
O4 Cl1 O1 110.0(5) . .
O2 Cl1 O1 111.0(4) . .
O4 Cl1 O3 108.0(5) . .
O2 Cl1 O3 109.7(4) . .
O1 Cl1 O3 107.1(4) . .
O8 Cl2 O5 119.7(10) . .
O8 Cl2 O6 106.1(9) . .
O5 Cl2 O6 107.1(7) . .
O8 Cl2 O7 112.9(9) . .
O5 Cl2 O7 106.1(5) . .
O6 Cl2 O7 103.5(6) . .
H9A O9 H9B 120.0 . .
C1 N1 Cu1 118.2(4) . .
C1 N1 H1B 107.8 . .
Cu1 N1 H1B 107.8 . .
C1 N1 H1A 107.8 . .
Cu1 N1 H1A 107.8 . .
H1A N1 H1B 107.1 . .
C4 N2 C3 109.0(4) . .
C4 N2 Cu1 114.5(4) . .
C3 N2 Cu1 115.4(3) . .
C4 N2 H2 105.7 . .
C3 N2 H2 105.7 . .
Cu1 N2 H2 105.7 . .
C6 N3 Cu1 121.3(4) . .
C6 N3 H3A 107.0 . .
Cu1 N3 H3A 107.0 . .
C6 N3 H3B 107.0 . .
Cu1 N3 H3B 107.0 . .
H3A N3 H3B 106.7 . .
C7 N4 Cu1 114.9(3) . .
C7 N4 H4A 108.5 . .
Cu1 N4 H4A 108.5 . .
C7 N4 H4B 108.5 . .
Cu1 N4 H4B 108.5 . .
H4A N4 H4B 107.5 . .
C10 N5 C9 114.8(4) . .
C10 N5 H5 122.6 . .
C9 N5 H5 122.6 . .
C12 N6 Cu1 115.9(3) . .
C12 N6 H6A 108.3 . .
Cu1 N6 H6A 108.3 . .
C12 N6 H6B 108.3 . .
Cu1 N6 H6B 108.3 . .
H6A N6 H6B 107.4 . .
N1 C1 C2 110.9(5) . .
N1 C1 H1C 109.6 . .
C2 C1 H1C 108.1 . .
N1 C1 H1D 109.4 . .
C2 C1 H1D 109.3 . .
H1C C1 H1D 109.5 . .
C3 C2 C1 114.3(5) . .
C3 C2 H2A 107.1 . .
C1 C2 H2A 110.4 . .
C3 C2 H2B 106.4 . .
C1 C2 H2B 109.0 . .
H2A C2 H2B 109.5 . .
N2 C3 C2 113.2(5) . .
N2 C3 H3C 108.9 . .
C2 C3 H3C 107.4 . .
N2 C3 H3D 110.2 . .
C2 C3 H3D 107.6 . .
H3C C3 H3D 109.5 . .
N2 C4 C5 114.4(5) . .
N2 C4 H4C 109.1 . .
C5 C4 H4C 106.4 . .
N2 C4 H4D 109.5 . .
C5 C4 H4D 107.9 . .
H4C C4 H4D 109.5 . .
C4 C5 C6 113.2(5) . .
C4 C5 H5A 110.1 . .
C6 C5 H5A 107.5 . .
C4 C5 H5B 109.7 . .
C6 C5 H5B 106.8 . .
H5A C5 H5B 109.5 . .
N3 C6 C5 110.3(5) . .
N3 C6 H6C 109.1 . .
C5 C6 H6C 110.3 . .
N3 C6 H6D 108.7 . .
C5 C6 H6D 108.9 . .
H6C C6 H6D 109.5 . .
N4 C7 C8 115.3(5) . .
N4 C7 H7A 109.0 . .
C8 C7 H7A 106.9 . .
N4 C7 H7B 108.7 . .
C8 C7 H7B 107.3 . .
H7A C7 H7B 109.5 . .
C9 C8 C7 113.1(6) . .
C9 C8 H8A 109.1 . .
C7 C8 H8A 109.6 . .
C9 C8 H8B 105.9 . .
C7 C8 H8B 109.5 . .
H8A C8 H8B 109.5 . .
C8 C9 N5 112.0(5) . .
C8 C9 H9C 106.6 . .
N5 C9 H9C 108.8 . .
C8 C9 H9D 109.5 . .
N5 C9 H9D 110.4 . .
H9C C9 H9D 109.5 . .
N5 C10 C11 113.4(5) . 4_556
N5 C10 H10A 109.3 . .
C11 C10 H10A 106.3 4_556 .
N5 C10 H10B 110.0 . .
C11 C10 H10B 108.3 4_556 .
H10A C10 H10B 109.5 . .
C12 C11 C10 113.0(5) . 4
C12 C11 H11A 106.9 . .
C10 C11 H11A 110.3 4 .
C12 C11 H11B 107.2 . .
C10 C11 H11B 109.9 4 .
H11A C11 H11B 109.5 . .
N6 C12 C11 113.8(4) . .
N6 C12 H12A 107.4 . .
C11 C12 H12A 109.8 . .
N6 C12 H12B 106.3 . .
C11 C12 H12B 110.0 . .
H12A C12 H12B 109.5 . .

loop_
_geom_bond_atom_site_label_1
_geom_bond_atom_site_label_2
_geom_bond_distance
_geom_bond_site_symmetry_2
Cu1 N1 2.035(4) .
Cu1 N3 2.054(4) .
Cu1 N2 2.060(4) .
Cu1 N4 2.068(4) .
Cu1 N6 2.198(4) .
Cl1 O4 1.393(6) .
Cl1 O2 1.394(6) .
Cl1 O1 1.402(5) .
Cl1 O3 1.422(6) .
Cl2 O8 1.253(10) .
Cl2 O5 1.362(8) .
Cl2 O6 1.367(8) .
Cl2 O7 1.377(7) .
O9 H9A 0.9600 .
O9 H9B 0.9600 .
N1 C1 1.456(7) .
N1 H1A 0.9000 .
N1 H1B 0.9000 .
N2 C4 1.476(7) .
N2 C3 1.488(7) .
N2 H2 0.9100 .
N3 C6 1.468(8) .
N3 H3A 0.9000 .
N3 H3B 0.9000 .
N4 C7 1.489(7) .
N4 H4A 0.9000 .
N4 H4B 0.9000 .
N5 C10 1.459(7) .
N5 C9 1.497(7) .
N5 H5 0.8600 .
N6 C12 1.477(6) .
N6 H6A 0.9000 .
N6 H6B 0.9000 .
C1 C2 1.510(9) .
C1 H1C 0.9600 .
C1 H1D 0.9599 .
C2 C3 1.488(9) .
C2 H2A 0.9600 .
C2 H2B 0.9600 .
C3 H3C 0.9599 .
C3 H3D 0.9600 .
C4 C5 1.511(9) .
C4 H4C 0.9600 .
C4 H4D 0.9599 .
C5 C6 1.512(9) .
C5 H5A 0.9600 .
C5 H5B 0.9600 .
C6 H6C 0.9600 .
C6 H6D 0.9600 .
C7 C8 1.534(8) .
C7 H7A 0.9600 .
C7 H7B 0.9601 .
C8 C9 1.472(8) .
C8 H8A 0.9600 .
C8 H8B 0.9600 .
C9 H9C 0.9600 .
C9 H9D 0.9600 .
C10 C11 1.517(8) 4_556
C10 H10A 0.9600 .
C10 H10B 0.9600 .
C11 C12 1.503(7) .
C11 C10 1.517(8) 4
C11 H11A 0.9600 .
C11 H11B 0.9600 .
C12 H12A 0.9600 .
C12 H12B 0.9601 .
